data_7030145
loop_
_publ_author_name
'Delgado, Patricia'
'Gonz\'alez-Prieto, Rodrigo'
'Jim\'enez-Aparicio, Reyes'
'Perles, Josefina'
'Priego, Jos\'e L'
'Torres, Rosario M.'

_publ_section_title
;
 Comparative study of different methods for the preparation of
 tetraamidato- and tetracarboxylatodiruthenium compounds. Structural and
 magnetic characterization.
;
_journal_issue 38
_journal_name_full 'Dalton transactions (Cambridge, England : 2003)'
_journal_page_first 11866
_journal_page_last 11874
_journal_paper_doi 10.1039/c2dt30939d
_journal_volume 41
_journal_year 2012
_chemical_formula_sum 'C32 H28 Cl O8 Ru2'
_chemical_formula_weight 778.13
_chemical_name_systematic
;
?
;
_space_group_IT_number 14
_symmetry_cell_setting monoclinic
_symmetry_Int_Tables_number 14
_symmetry_space_group_name_Hall '-P 2ybc'
_symmetry_space_group_name_H-M 'P 1 21/c 1'
_atom_sites_solution_hydrogens geom
_atom_sites_solution_primary direct
_atom_sites_solution_secondary difmap
_audit_creation_method SHELXL-97
_cell_angle_alpha 90.00
_cell_angle_beta 98.277(3)
_cell_angle_gamma 90.00
_cell_formula_units_Z 4
_cell_length_a 12.817(2)
_cell_length_b 11.084(2)
_cell_length_c 21.847(4)
_cell_measurement_reflns_used 1559
_cell_measurement_temperature 296(2)
_cell_measurement_theta_max 19.4555
_cell_measurement_theta_min 3.2123
_cell_volume 3071.3(9)
_computing_structure_refinement 'SHELXL-97 (Sheldrick, 2008)'
_computing_structure_solution 'SHELXS-97 (Sheldrick, 2008)'
_diffrn_ambient_temperature 296(2)
_diffrn_measured_fraction_theta_full 0.996
_diffrn_measured_fraction_theta_max 0.916
_diffrn_radiation_monochromator graphite
_diffrn_radiation_source 'fine-focus sealed tube'
_diffrn_radiation_type MoK\a
_diffrn_radiation_wavelength 0.71073
_diffrn_reflns_av_R_equivalents 0.2025
_diffrn_reflns_av_sigmaI/netI 0.3121
_diffrn_reflns_limit_h_max 17
_diffrn_reflns_limit_h_min -17
_diffrn_reflns_limit_k_max 13
_diffrn_reflns_limit_k_min -15
_diffrn_reflns_limit_l_max 29
_diffrn_reflns_limit_l_min -28
_diffrn_reflns_number 28138
_diffrn_reflns_theta_full 25.00
_diffrn_reflns_theta_max 29.02
_diffrn_reflns_theta_min 1.61
_exptl_absorpt_coefficient_mu 1.121
_exptl_absorpt_correction_T_max 0.9565
_exptl_absorpt_correction_T_min 0.7748
_exptl_absorpt_correction_type multi-scan
_exptl_absorpt_process_details sadabs
_exptl_crystal_colour 'dark red'
_exptl_crystal_density_diffrn 1.683
_exptl_crystal_density_method 'not measured'
_exptl_crystal_description needle
_exptl_crystal_F_000 1556
_exptl_crystal_size_max 0.24
_exptl_crystal_size_mid 0.12
_exptl_crystal_size_min 0.04
_refine_diff_density_max 1.844
_refine_diff_density_min -1.193
_refine_diff_density_rms 0.256
_refine_ls_extinction_coef 0.0046(6)
_refine_ls_extinction_expression Fc^*^=kFc[1+0.001xFc^2^\l^3^/sin(2\q)]^-1/4^
_refine_ls_extinction_method SHELXL
_refine_ls_goodness_of_fit_ref 1.145
_refine_ls_hydrogen_treatment refxyz
_refine_ls_matrix_type full
_refine_ls_number_parameters 267
_refine_ls_number_reflns 7495
_refine_ls_number_restraints 0
_refine_ls_restrained_S_all 1.145
_refine_ls_R_factor_all 0.3221
_refine_ls_R_factor_gt 0.0985
_refine_ls_shift/su_max 0.002
_refine_ls_shift/su_mean 0.000
_refine_ls_structure_factor_coef Fsqd
_refine_ls_weighting_details 'calc w=1/[\s^2^(Fo^2^)+(0.1000P)^2^+0.9208P] where P=(Fo^2^+2Fc^2^)/3'
_refine_ls_weighting_scheme calc
_refine_ls_wR_factor_gt 0.2279
_refine_ls_wR_factor_ref 0.3155
_reflns_number_gt 2167
_reflns_number_total 7495
_reflns_threshold_expression >2sigma(I)
_cod_data_source_file c2dt30939d.txt
_cod_data_source_block pdm50
_cod_original_cell_volume 3071.2(10)
_cod_original_sg_symbol_H-M 'P 21/c'
_cod_database_code 7030145

loop_
_symmetry_equiv_pos_as_xyz
'x, y, z'
'-x, y+1/2, -z+1/2'
'-x, -y, -z'
'x, -y-1/2, z-1/2'

loop_
_atom_site_label
_atom_site_type_symbol
_atom_site_fract_x
_atom_site_fract_y
_atom_site_fract_z
_atom_site_U_iso_or_equiv
_atom_site_adp_type
_atom_site_occupancy
_atom_site_symmetry_multiplicity
_atom_site_calc_flag
_atom_site_refinement_flags
C26 C 0.6501(12) 0.8115(11) 0.5623(6) 0.087(6) Uani 1 1 d G
C27 C 0.5960(8) 0.9205(15) 0.5556(7) 0.129(2) Uani 1 1 d G
H27 H 0.5243 0.9215 0.5407 0.155 Uiso 1 1 calc R
C28 C 0.6492(13) 1.0280(11) 0.5711(7) 0.129(2) Uani 1 1 d G
H28 H 0.6130 1.1009 0.5666 0.155 Uiso 1 1 calc R
C29 C 0.7564(13) 1.0265(11) 0.5933(7) 0.129(2) Uani 1 1 d G
H29 H 0.7919 1.0985 0.6036 0.155 Uiso 1 1 calc R
C30 C 0.8105(8) 0.9176(15) 0.6000(6) 0.093(6) Uani 1 1 d G
C31 C 0.7573(12) 0.8100(11) 0.5845(7) 0.129(2) Uani 1 1 d G
H31 H 0.7935 0.7371 0.5890 0.155 Uiso 1 1 calc R
C10 C 0.8523(12) 0.8164(10) 0.4361(6) 0.084(6) Uani 1 1 d G
C11 C 0.9090(9) 0.9227(14) 0.4482(7) 0.129(2) Uani 1 1 d G
H11 H 0.9803 0.9198 0.4642 0.155 Uiso 1 1 calc R
C12 C 0.8594(13) 1.0335(10) 0.4363(8) 0.129(2) Uani 1 1 d G
H12 H 0.8973 1.1046 0.4444 0.155 Uiso 1 1 calc R
C13 C 0.7529(13) 1.0379(11) 0.4124(7) 0.129(2) Uani 1 1 d G
H13 H 0.7197 1.1120 0.4044 0.155 Uiso 1 1 calc R
C14 C 0.6962(9) 0.9316(16) 0.4003(7) 0.134(5) Uani 1 1 d G
C15 C 0.7459(12) 0.8208(12) 0.4121(7) 0.129(2) Uani 1 1 d G
H15 H 0.7079 0.7497 0.4040 0.155 Uiso 1 1 calc R
C1 C 1.0191(15) 0.5896(17) 0.6149(8) 0.075(5) Uani 1 1 d .
C2 C 1.0296(14) 0.6376(15) 0.6753(7) 0.070(5) Uani 1 1 d .
C3 C 0.9482(17) 0.6228(17) 0.7107(8) 0.103(7) Uani 1 1 d .
H3 H 0.8886 0.5782 0.6955 0.123 Uiso 1 1 calc R
C4 C 0.957(2) 0.676(2) 0.7693(9) 0.122(8) Uani 1 1 d .
H4 H 0.9030 0.6674 0.7930 0.146 Uiso 1 1 calc R
C5 C 1.0466(19) 0.740(2) 0.7921(10) 0.103(7) Uani 1 1 d .
H5 H 1.0518 0.7753 0.8310 0.123 Uiso 1 1 calc R
C6 C 1.126(2) 0.752(2) 0.7585(13) 0.134(5) Uani 1 1 d .
C7 C 1.120(2) 0.705(2) 0.6971(13) 0.129(2) Uani 1 1 d .
H7 H 1.1728 0.7189 0.6729 0.155 Uiso 1 1 calc R
C8 C 1.225(2) 0.830(3) 0.7854(14) 0.206(8) Uani 1 1 d .
H8A H 1.2371 0.8910 0.7558 0.308 Uiso 1 1 calc R
H8B H 1.2860 0.7793 0.7936 0.308 Uiso 1 1 calc R
H8C H 1.2122 0.8685 0.8231 0.308 Uiso 1 1 calc R
C9 C 0.8997(15) 0.6972(17) 0.4577(7) 0.069(5) Uani 1 1 d .
C16 C 0.578(2) 0.947(3) 0.3788(14) 0.206(8) Uani 1 1 d .
H16A H 0.5388 0.9011 0.4052 0.308 Uiso 1 1 calc R
H16B H 0.5606 0.9190 0.3370 0.308 Uiso 1 1 calc R
H16C H 0.5592 1.0308 0.3809 0.308 Uiso 1 1 calc R
C17 C 0.5521(13) 0.5495(14) 0.3901(6) 0.054(4) Uani 1 1 d .
C18 C 0.5913(14) 0.5864(14) 0.3337(7) 0.066(5) Uani 1 1 d .
C19 C 0.6859(19) 0.543(2) 0.3229(12) 0.129(2) Uani 1 1 d .
H19 H 0.7232 0.4875 0.3497 0.155 Uiso 1 1 calc R
C20 C 0.727(2) 0.585(2) 0.2681(11) 0.129(2) Uani 1 1 d .
H20 H 0.7920 0.5588 0.2592 0.155 Uiso 1 1 calc R
C21 C 0.6682(19) 0.662(2) 0.2306(11) 0.129(2) Uani 1 1 d .
H21 H 0.6939 0.6855 0.1948 0.155 Uiso 1 1 calc R
C22 C 0.575(2) 0.708(2) 0.2407(12) 0.134(5) Uani 1 1 d .
C23 C 0.5310(19) 0.663(2) 0.2944(11) 0.129(2) Uani 1 1 d .
H23 H 0.4638 0.6849 0.3015 0.155 Uiso 1 1 calc R
C24 C 0.507(2) 0.790(3) 0.1979(14) 0.206(8) Uani 1 1 d .
H24A H 0.5508 0.8492 0.1817 0.308 Uiso 1 1 calc R
H24B H 0.4576 0.8297 0.2199 0.308 Uiso 1 1 calc R
H24C H 0.4704 0.7438 0.1645 0.308 Uiso 1 1 calc R
C25 C 0.5992(15) 0.7006(15) 0.5400(7) 0.062(5) Uani 1 1 d .
C32 C 0.918(2) 0.922(3) 0.6270(14) 0.206(8) Uani 1 1 d .
H32A H 0.9539 0.9820 0.6066 0.308 Uiso 1 1 calc R
H32B H 0.9496 0.8443 0.6225 0.308 Uiso 1 1 calc R
H32C H 0.9222 0.9409 0.6701 0.308 Uiso 1 1 calc R
Cl1 Cl 0.7568(3) 0.3426(4) 0.53208(19) 0.0680(12) Uani 1 1 d .
O1 O 0.9385(9) 0.5281(10) 0.5926(5) 0.069(3) Uani 1 1 d .
O2 O 0.9060(7) 0.3907(9) 0.4199(4) 0.064(3) Uani 1 1 d .
O3 O 0.8471(8) 0.6078(11) 0.4729(5) 0.072(3) Uani 1 1 d .
O4 O 0.9994(10) 0.3069(9) 0.5395(5) 0.074(3) Uani 1 1 d .
O5 O 0.6129(8) 0.4832(9) 0.4284(4) 0.057(3) Uani 1 1 d .
O6 O 0.5354(8) 0.4091(8) 0.5969(4) 0.057(3) Uani 1 1 d .
O7 O 0.6479(8) 0.6006(10) 0.5443(4) 0.059(3) Uani 1 1 d .
O8 O 0.4998(9) 0.7043(8) 0.5181(4) 0.061(3) Uani 1 1 d .
Ru1 Ru 0.92077(10) 0.45753(12) 0.50671(6) 0.0558(5) Uani 1 1 d .
Ru2 Ru 0.57667(10) 0.44755(11) 0.51289(5) 0.0507(5) Uani 1 1 d .

loop_
_atom_site_aniso_label
_atom_site_aniso_U_11
_atom_site_aniso_U_22
_atom_site_aniso_U_33
_atom_site_aniso_U_23
_atom_site_aniso_U_13
_atom_site_aniso_U_12
C26 0.073(14) 0.109(16) 0.076(13) -0.008(11) 0.001(10) -0.028(12)
C27 0.120(6) 0.110(5) 0.158(7) 0.016(5) 0.021(5) 0.017(5)
C28 0.120(6) 0.110(5) 0.158(7) 0.016(5) 0.021(5) 0.017(5)
C29 0.120(6) 0.110(5) 0.158(7) 0.016(5) 0.021(5) 0.017(5)
C30 0.065(13) 0.115(16) 0.099(15) 0.004(12) 0.006(11) -0.003(12)
C31 0.120(6) 0.110(5) 0.158(7) 0.016(5) 0.021(5) 0.017(5)
C10 0.091(15) 0.075(13) 0.089(14) 0.012(10) 0.027(11) 0.002(11)
C11 0.120(6) 0.110(5) 0.158(7) 0.016(5) 0.021(5) 0.017(5)
C12 0.120(6) 0.110(5) 0.158(7) 0.016(5) 0.021(5) 0.017(5)
C13 0.120(6) 0.110(5) 0.158(7) 0.016(5) 0.021(5) 0.017(5)
C14 0.118(12) 0.146(13) 0.141(13) 0.027(10) 0.028(10) 0.062(10)
C15 0.120(6) 0.110(5) 0.158(7) 0.016(5) 0.021(5) 0.017(5)
C1 0.072(14) 0.093(14) 0.063(12) -0.008(10) 0.020(10) 0.007(11)
C2 0.089(14) 0.067(11) 0.061(11) 0.012(9) 0.036(10) 0.032(10)
C3 0.135(19) 0.106(16) 0.075(13) -0.022(12) 0.041(13) -0.012(14)
C4 0.13(2) 0.18(2) 0.064(14) -0.031(15) 0.026(14) 0.031(19)
C5 0.102(19) 0.126(19) 0.071(14) -0.016(13) -0.015(13) 0.017(15)
C6 0.118(12) 0.146(13) 0.141(13) 0.027(10) 0.028(10) 0.062(10)
C7 0.120(6) 0.110(5) 0.158(7) 0.016(5) 0.021(5) 0.017(5)
C8 0.190(18) 0.213(18) 0.219(19) 0.026(13) 0.047(14) 0.077(14)
C9 0.064(13) 0.083(14) 0.059(11) 0.002(9) 0.004(10) 0.003(11)
C16 0.190(18) 0.213(18) 0.219(19) 0.026(13) 0.047(14) 0.077(14)
C17 0.063(11) 0.058(10) 0.040(9) 0.004(8) 0.005(8) -0.004(9)
C18 0.077(12) 0.062(11) 0.063(11) 0.017(8) 0.020(9) 0.021(9)
C19 0.120(6) 0.110(5) 0.158(7) 0.016(5) 0.021(5) 0.017(5)
C20 0.120(6) 0.110(5) 0.158(7) 0.016(5) 0.021(5) 0.017(5)
C21 0.120(6) 0.110(5) 0.158(7) 0.016(5) 0.021(5) 0.017(5)
C22 0.118(12) 0.146(13) 0.141(13) 0.027(10) 0.028(10) 0.062(10)
C23 0.120(6) 0.110(5) 0.158(7) 0.016(5) 0.021(5) 0.017(5)
C24 0.190(18) 0.213(18) 0.219(19) 0.026(13) 0.047(14) 0.077(14)
C25 0.072(14) 0.047(11) 0.062(11) 0.001(8) -0.005(10) -0.003(10)
C32 0.190(18) 0.213(18) 0.219(19) 0.026(13) 0.047(14) 0.077(14)
Cl1 0.060(3) 0.067(3) 0.080(3) 0.016(2) 0.017(2) 0.006(2)
O1 0.049(7) 0.085(9) 0.075(8) 0.000(6) 0.012(6) -0.008(6)
O2 0.043(6) 0.087(8) 0.061(7) -0.008(6) 0.005(5) -0.001(6)
O3 0.056(7) 0.089(9) 0.076(8) 0.002(6) 0.021(6) -0.014(7)
O4 0.072(9) 0.064(8) 0.086(9) 0.008(6) 0.013(7) 0.006(6)
O5 0.051(7) 0.073(7) 0.049(6) -0.001(5) 0.019(5) -0.001(6)
O6 0.049(7) 0.063(7) 0.058(7) -0.003(5) 0.010(5) 0.006(5)
O7 0.050(7) 0.061(7) 0.062(7) -0.002(5) -0.006(5) -0.001(6)
O8 0.077(9) 0.056(7) 0.052(7) 0.000(5) 0.012(6) -0.001(6)
Ru1 0.0544(9) 0.0659(10) 0.0489(8) 0.0008(7) 0.0137(6) -0.0013(7)
Ru2 0.0517(9) 0.0566(8) 0.0452(8) 0.0002(6) 0.0117(6) -0.0033(7)

loop_
_atom_type_symbol
_atom_type_description
_atom_type_scat_dispersion_real
_atom_type_scat_dispersion_imag
_atom_type_scat_source
C C 0.0033 0.0016 'International Tables Vol C Tables 4.2.6.8 and 6.1.1.4'
H H 0.0000 0.0000 'International Tables Vol C Tables 4.2.6.8 and 6.1.1.4'
O O 0.0106 0.0060 'International Tables Vol C Tables 4.2.6.8 and 6.1.1.4'
Cl Cl 0.1484 0.1585 'International Tables Vol C Tables 4.2.6.8 and 6.1.1.4'
Ru Ru -1.2594 0.8363 'International Tables Vol C Tables 4.2.6.8 and 6.1.1.4'

loop_
_geom_angle_atom_site_label_1
_geom_angle_atom_site_label_2
_geom_angle_atom_site_label_3
_geom_angle
_geom_angle_site_symmetry_1
_geom_angle_site_symmetry_3
C27 C26 C31 120.0 . .
C27 C26 C25 120.7(14) . .
C31 C26 C25 119.0(14) . .
C28 C27 C26 120.0 . .
C28 C27 H27 120.0 . .
C26 C27 H27 120.0 . .
C27 C28 C29 120.0 . .
C27 C28 H28 120.0 . .
C29 C28 H28 120.0 . .
C30 C29 C28 120.0 . .
C30 C29 H29 120.0 . .
C28 C29 H29 120.0 . .
C31 C30 C29 120.0 . .
C31 C30 C32 122.7(16) . .
C29 C30 C32 117.2(16) . .
C30 C31 C26 120.0 . .
C30 C31 H31 120.0 . .
C26 C31 H31 120.0 . .
C11 C10 C15 120.0 . .
C11 C10 C9 120.6(13) . .
C15 C10 C9 118.7(13) . .
C10 C11 C12 120.0 . .
C10 C11 H11 120.0 . .
C12 C11 H11 120.0 . .
C13 C12 C11 120.0 . .
C13 C12 H12 120.0 . .
C11 C12 H12 120.0 . .
C12 C13 C14 120.0 . .
C12 C13 H13 120.0 . .
C14 C13 H13 120.0 . .
C13 C14 C15 120.0 . .
C13 C14 C16 115.6(15) . .
C15 C14 C16 124.3(15) . .
C14 C15 C10 120.0 . .
C14 C15 H15 120.0 . .
C10 C15 H15 120.0 . .
O1 C1 O2 118.9(15) . 3_766
O1 C1 C2 121.5(16) . .
O2 C1 C2 119.7(18) 3_766 .
C3 C2 C7 121.4(19) . .
C3 C2 C1 119.7(19) . .
C7 C2 C1 118.8(18) . .
C2 C3 C4 119(2) . .
C2 C3 H3 120.4 . .
C4 C3 H3 120.4 . .
C5 C4 C3 120(2) . .
C5 C4 H4 119.9 . .
C3 C4 H4 119.9 . .
C6 C5 C4 121(2) . .
C6 C5 H5 119.7 . .
C4 C5 H5 119.7 . .
C5 C6 C7 122(3) . .
C5 C6 C8 119(3) . .
C7 C6 C8 119(3) . .
C2 C7 C6 116(2) . .
C2 C7 H7 121.9 . .
C6 C7 H7 121.9 . .
C6 C8 H8A 109.5 . .
C6 C8 H8B 109.5 . .
H8A C8 H8B 109.5 . .
C6 C8 H8C 109.5 . .
H8A C8 H8C 109.5 . .
H8B C8 H8C 109.5 . .
O3 C9 O4 121.9(16) . 3_766
O3 C9 C10 124.2(16) . .
O4 C9 C10 113.9(16) 3_766 .
C14 C16 H16A 109.5 . .
C14 C16 H16B 109.5 . .
H16A C16 H16B 109.5 . .
C14 C16 H16C 109.5 . .
H16A C16 H16C 109.5 . .
H16B C16 H16C 109.5 . .
O6 C17 O5 121.8(12) 3_666 .
O6 C17 C18 120.5(14) 3_666 .
O5 C17 C18 117.4(14) . .
C19 C18 C23 123.5(19) . .
C19 C18 C17 118.2(17) . .
C23 C18 C17 118.3(17) . .
C18 C19 C20 118(2) . .
C18 C19 H19 121.1 . .
C20 C19 H19 121.1 . .
C21 C20 C19 118(2) . .
C21 C20 H20 120.9 . .
C19 C20 H20 120.9 . .
C20 C21 C22 125(3) . .
C20 C21 H21 117.4 . .
C22 C21 H21 117.4 . .
C21 C22 C23 117(2) . .
C21 C22 C24 125(3) . .
C23 C22 C24 117(2) . .
C18 C23 C22 118(2) . .
C18 C23 H23 121.0 . .
C22 C23 H23 121.0 . .
C22 C24 H24A 109.5 . .
C22 C24 H24B 109.5 . .
H24A C24 H24B 109.5 . .
C22 C24 H24C 109.5 . .
H24A C24 H24C 109.5 . .
H24B C24 H24C 109.5 . .
O7 C25 O8 120.1(15) . .
O7 C25 C26 121.6(17) . .
O8 C25 C26 118.1(16) . .
C30 C32 H32A 109.5 . .
C30 C32 H32B 109.5 . .
H32A C32 H32B 109.5 . .
C30 C32 H32C 109.5 . .
H32A C32 H32C 109.5 . .
H32B C32 H32C 109.5 . .
Ru2 Cl1 Ru1 118.82(15) . .
C1 O1 Ru1 122.7(10) . .
C1 O2 Ru1 120.1(11) 3_766 .
C9 O3 Ru1 120.4(11) . .
C9 O4 Ru1 119.4(11) 3_766 .
C17 O5 Ru2 120.8(9) . .
C17 O6 Ru2 118.4(9) 3_666 .
C25 O7 Ru2 121.3(10) . .
C25 O8 Ru2 120.2(10) . 3_666
O3 Ru1 O1 90.3(4) . .
O3 Ru1 O2 89.0(4) . .
O1 Ru1 O2 178.2(4) . .
O3 Ru1 O4 178.1(4) . .
O1 Ru1 O4 90.4(4) . .
O2 Ru1 O4 90.2(4) . .
O3 Ru1 Ru1 89.5(3) . 3_766
O1 Ru1 Ru1 88.6(3) . 3_766
O2 Ru1 Ru1 89.7(3) . 3_766
O4 Ru1 Ru1 88.8(3) . 3_766
O3 Ru1 Cl1 97.7(3) . .
O1 Ru1 Cl1 88.7(3) . .
O2 Ru1 Cl1 93.0(3) . .
O4 Ru1 Cl1 84.1(3) . .
Ru1 Ru1 Cl1 172.37(13) 3_766 .
O7 Ru2 O5 89.7(4) . .
O7 Ru2 O8 178.0(4) . 3_666
O5 Ru2 O8 91.2(4) . 3_666
O7 Ru2 O6 91.9(4) . .
O5 Ru2 O6 178.0(4) . .
O8 Ru2 O6 87.2(4) 3_666 .
O7 Ru2 Ru2 89.2(3) . 3_666
O5 Ru2 Ru2 88.7(3) . 3_666
O8 Ru2 Ru2 89.0(3) 3_666 3_666
O6 Ru2 Ru2 90.2(3) . 3_666
O7 Ru2 Cl1 88.5(3) . .
O5 Ru2 Cl1 85.3(3) . .
O8 Ru2 Cl1 93.4(3) 3_666 .
O6 Ru2 Cl1 95.9(3) . .
Ru2 Ru2 Cl1 173.59(12) 3_666 .

loop_
_geom_bond_atom_site_label_1
_geom_bond_atom_site_label_2
_geom_bond_distance
_geom_bond_site_symmetry_2
C26 C27 1.3900 .
C26 C31 1.3900 .
C26 C25 1.443(18) .
C27 C28 1.3900 .
C27 H27 0.9300 .
C28 C29 1.3900 .
C28 H28 0.9300 .
C29 C30 1.3900 .
C29 H29 0.9300 .
C30 C31 1.3900 .
C30 C32 1.42(3) .
C31 H31 0.9300 .
C10 C11 1.3900 .
C10 C15 1.3900 .
C10 C9 1.502(19) .
C11 C12 1.3900 .
C11 H11 0.9300 .
C12 C13 1.3900 .
C12 H12 0.9300 .
C13 C14 1.3900 .
C13 H13 0.9300 .
C14 C15 1.3900 .
C14 C16 1.53(3) .
C15 H15 0.9300 .
C1 O1 1.274(19) .
C1 O2 1.326(18) 3_766
C1 C2 1.41(2) .
C2 C3 1.40(2) .
C2 C7 1.40(3) .
C3 C4 1.40(2) .
C3 H3 0.9300 .
C4 C5 1.38(3) .
C4 H4 0.9300 .
C5 C6 1.34(3) .
C5 H5 0.9300 .
C6 C7 1.43(3) .
C6 C8 1.58(4) .
C7 H7 0.9300 .
C8 H8A 0.9600 .
C8 H8B 0.9600 .
C8 H8C 0.9600 .
C9 O3 1.270(18) .
C9 O4 1.287(18) 3_766
C16 H16A 0.9600 .
C16 H16B 0.9600 .
C16 H16C 0.9600 .
C17 O6 1.282(17) 3_666
C17 O5 1.288(16) .
C17 C18 1.454(19) .
C18 C19 1.36(2) .
C18 C23 1.36(2) .
C19 C20 1.45(3) .
C19 H19 0.9300 .
C20 C21 1.34(3) .
C20 H20 0.9300 .
C21 C22 1.35(3) .
C21 H21 0.9300 .
C22 C23 1.46(3) .
C22 C24 1.49(3) .
C23 H23 0.9300 .
C24 H24A 0.9600 .
C24 H24B 0.9600 .
C24 H24C 0.9600 .
C25 O7 1.269(17) .
C25 O8 1.295(18) .
C32 H32A 0.9600 .
C32 H32B 0.9600 .
C32 H32C 0.9600 .
Cl1 Ru2 2.565(4) .
Cl1 Ru1 2.585(4) .
O1 Ru1 2.016(11) .
O2 C1 1.326(18) 3_766
O2 Ru1 2.018(10) .
O3 Ru1 2.002(12) .
O4 C9 1.287(18) 3_766
O4 Ru1 2.027(11) .
O5 Ru2 2.006(9) .
O6 C17 1.282(17) 3_666
O6 Ru2 2.027(9) .
O7 Ru2 2.001(10) .
O8 Ru2 2.015(10) 3_666
Ru1 Ru1 2.295(2) 3_766
Ru2 O8 2.015(10) 3_666
Ru2 Ru2 2.283(3) 3_666
